data_4027865
loop_
_publ_author_name
'Yuichi Kitamoto'
'Kazumi Suzuki'
'Naoya Morohashi'
'Kenichi Sakai'
'Tetsutaro Hattori'

_publ_section_title
;
 Switching of the Diastereomer Deposited during the Crystallization of
 N-[(S)-1-Phenylethyl]-2'-carbamoyl-1,1'-binaphthalene-2-carboxylic Acid:
 Investigation of the Mechanism of Dielectrically Controlled Resolution
;
_journal_name_full 'Journal of Organic Chemistry'
_journal_page_first 597
_journal_page_last 605
_journal_paper_doi 10.1021/jo3024285
_journal_volume 78
_journal_year 2013
_chemical_absolute_configuration rm
_chemical_formula_sum 'C30 H23 N O3'
_chemical_formula_weight 445.49
_chemical_name_systematic
; 
 ? 
;
_space_group_IT_number 4
_symmetry_cell_setting monoclinic
_symmetry_space_group_name_Hall 'P 2yb'
_symmetry_space_group_name_H-M 'P 1 21 1'
_atom_sites_solution_hydrogens geom
_atom_sites_solution_primary direct
_atom_sites_solution_secondary difmap
_audit_creation_method SHELXL-97
_cell_angle_alpha 90.00
_cell_angle_beta 98.369(6)
_cell_angle_gamma 90.00
_cell_formula_units_Z 2
_cell_length_a 9.202(2)
_cell_length_b 14.170(3)
_cell_length_c 9.299(2)
_cell_measurement_temperature 100(2)
_cell_volume 1199.6(4)
_computing_cell_refinement 'Bruker SMART'
_computing_data_collection 'Bruker SMART'
_computing_data_reduction 'Bruker SHELEXTL'
_computing_structure_refinement 'SHELXL-97 (Sheldrick, 1997)'
_computing_structure_solution 'SHELXS-97 (Sheldrick, 1990)'
_diffrn_ambient_temperature 100(2)
_diffrn_measured_fraction_theta_full 0.992
_diffrn_measured_fraction_theta_max 0.992
_diffrn_measurement_device_type 'CCD area detector'
_diffrn_measurement_method 'phi and omega scans'
_diffrn_radiation_monochromator graphite
_diffrn_radiation_source 'fine-focus sealed tube'
_diffrn_radiation_type MoK\a
_diffrn_radiation_wavelength 0.71073
_diffrn_reflns_av_R_equivalents 0.0751
_diffrn_reflns_av_sigmaI/netI 0.0992
_diffrn_reflns_limit_h_max 11
_diffrn_reflns_limit_h_min -11
_diffrn_reflns_limit_k_max 17
_diffrn_reflns_limit_k_min -18
_diffrn_reflns_limit_l_max 12
_diffrn_reflns_limit_l_min -12
_diffrn_reflns_number 8728
_diffrn_reflns_theta_full 27.51
_diffrn_reflns_theta_max 27.51
_diffrn_reflns_theta_min 2.21
_exptl_absorpt_coefficient_mu 0.079
_exptl_absorpt_correction_type none
_exptl_crystal_colour colorless
_exptl_crystal_density_diffrn 1.233
_exptl_crystal_description prism
_exptl_crystal_F_000 468
_exptl_crystal_size_max 0.45
_exptl_crystal_size_mid 0.1
_exptl_crystal_size_min 0.1
_refine_diff_density_max 0.254
_refine_diff_density_min -0.235
_refine_diff_density_rms 0.051
_refine_ls_abs_structure_details 'Flack H D (1983), Acta Cryst. A39, 876-881'
_refine_ls_abs_structure_Flack -2.6(15)
_refine_ls_extinction_method none
_refine_ls_goodness_of_fit_ref 0.928
_refine_ls_hydrogen_treatment refall
_refine_ls_matrix_type full
_refine_ls_number_parameters 316
_refine_ls_number_reflns 5145
_refine_ls_number_restraints 1
_refine_ls_restrained_S_all 0.927
_refine_ls_R_factor_all 0.0723
_refine_ls_R_factor_gt 0.0577
_refine_ls_shift/su_max 0.004
_refine_ls_shift/su_mean 0.000
_refine_ls_structure_factor_coef Fsqd
_refine_ls_weighting_details 'calc w=1/[\s^2^(Fo^2^)+(0.0633P)^2^+0.0000P] where P=(Fo^2^+2Fc^2^)/3'
_refine_ls_weighting_scheme calc
_refine_ls_wR_factor_gt 0.1276
_refine_ls_wR_factor_ref 0.1333
_reflns_number_gt 3951
_reflns_number_total 5145
_reflns_threshold_expression >2sigma(I)
_cod_data_source_file jo3024285_si_001.cif
_cod_data_source_block (RaS)
_cod_original_cell_volume 1199.6(5)
_cod_database_code 4027865

loop_
_symmetry_equiv_pos_as_xyz
'x, y, z'
'-x, y+1/2, -z'

loop_
_atom_site_label
_atom_site_type_symbol
_atom_site_fract_x
_atom_site_fract_y
_atom_site_fract_z
_atom_site_U_iso_or_equiv
_atom_site_adp_type
_atom_site_occupancy
_atom_site_symmetry_multiplicity
_atom_site_calc_flag
_atom_site_refinement_flags
C1 C 0.1855(3) 0.16122(17) 0.5105(3) 0.0190(5) Uani 1 1 d .
C2 C 0.2329(3) 0.06909(18) 0.5141(3) 0.0222(6) Uani 1 1 d .
C3 C 0.3607(3) 0.04290(19) 0.4531(3) 0.0264(6) Uani 1 1 d .
H1 H 0.3939 -0.0206 0.4595 0.032 Uiso 1 1 calc R
C4 C 0.4354(3) 0.1086(2) 0.3857(3) 0.0282(6) Uani 1 1 d .
H2 H 0.5185 0.0900 0.3427 0.034 Uiso 1 1 calc R
C5 C 0.3909(3) 0.20398(19) 0.3788(3) 0.0232(6) Uani 1 1 d .
C6 C 0.4663(3) 0.2743(2) 0.3094(3) 0.0273(6) Uani 1 1 d .
H3 H 0.5487 0.2568 0.2646 0.033 Uiso 1 1 calc R
C7 C 0.4232(3) 0.3658(2) 0.3055(3) 0.0308(7) Uani 1 1 d .
H4 H 0.4760 0.4117 0.2595 0.037 Uiso 1 1 calc R
C8 C 0.2997(3) 0.39304(19) 0.3701(3) 0.0284(7) Uani 1 1 d .
H5 H 0.2696 0.4572 0.3670 0.034 Uiso 1 1 calc R
C9 C 0.2232(3) 0.32748(18) 0.4372(3) 0.0228(6) Uani 1 1 d .
H6 H 0.1407 0.3467 0.4805 0.027 Uiso 1 1 calc R
C10 C 0.2654(3) 0.23164(18) 0.4429(3) 0.0195(6) Uani 1 1 d .
C11 C 0.0590(3) 0.19388(17) 0.5842(3) 0.0190(5) Uani 1 1 d .
C12 C -0.0772(3) 0.21437(17) 0.5084(3) 0.0212(6) Uani 1 1 d .
C13 C -0.1905(3) 0.25234(19) 0.5791(3) 0.0264(6) Uani 1 1 d .
H7 H -0.2838 0.2658 0.5248 0.032 Uiso 1 1 calc R
C14 C -0.1659(3) 0.2696(2) 0.7251(3) 0.0283(6) Uani 1 1 d .
H8 H -0.2428 0.2947 0.7716 0.034 Uiso 1 1 calc R
C15 C -0.0288(3) 0.25100(18) 0.8074(3) 0.0235(6) Uani 1 1 d .
C16 C 0.0010(3) 0.27193(19) 0.9583(3) 0.0272(7) Uani 1 1 d .
H9 H -0.0745 0.2978 1.0059 0.033 Uiso 1 1 calc R
C17 C 0.1359(4) 0.2555(2) 1.0356(3) 0.0314(7) Uani 1 1 d .
H10 H 0.1533 0.2696 1.1365 0.038 Uiso 1 1 calc R
C18 C 0.2495(4) 0.2179(2) 0.9676(3) 0.0318(7) Uani 1 1 d .
H11 H 0.3434 0.2069 1.0225 0.038 Uiso 1 1 calc R
C19 C 0.2255(3) 0.19691(19) 0.8220(3) 0.0252(6) Uani 1 1 d .
H12 H 0.3032 0.1715 0.7771 0.030 Uiso 1 1 calc R
C20 C 0.0867(3) 0.21252(17) 0.7379(3) 0.0207(6) Uani 1 1 d .
C21 C 0.1484(3) -0.00801(18) 0.5745(3) 0.0237(6) Uani 1 1 d .
C22 C -0.1135(3) 0.19905(18) 0.3470(3) 0.0204(5) Uani 1 1 d .
C23 C -0.1323(3) 0.07981(18) 0.1508(3) 0.0267(6) Uani 1 1 d .
H13 H -0.1406 0.1370 0.0872 0.032 Uiso 1 1 calc R
C24 C -0.0037(4) 0.0203(2) 0.1136(4) 0.0391(8) Uani 1 1 d .
H14 H 0.0858 0.0587 0.1250 0.059 Uiso 1 1 calc R
H15 H -0.0256 -0.0018 0.0129 0.059 Uiso 1 1 calc R
H16 H 0.0108 -0.0342 0.1791 0.059 Uiso 1 1 calc R
C25 C -0.2775(3) 0.02864(18) 0.1258(3) 0.0242(6) Uani 1 1 d .
C26 C -0.3044(4) -0.04860(19) 0.2118(3) 0.0316(7) Uani 1 1 d .
H17 H -0.2303 -0.0690 0.2873 0.038 Uiso 1 1 calc R
C27 C -0.4375(4) -0.0956(2) 0.1882(4) 0.0388(8) Uani 1 1 d .
H18 H -0.4541 -0.1478 0.2478 0.047 Uiso 1 1 calc R
C28 C -0.5463(4) -0.0674(2) 0.0789(4) 0.0388(8) Uani 1 1 d .
H19 H -0.6373 -0.1001 0.0630 0.047 Uiso 1 1 calc R
C29 C -0.5225(4) 0.0087(2) -0.0072(4) 0.0399(8) Uani 1 1 d .
H20 H -0.5971 0.0285 -0.0826 0.048 Uiso 1 1 calc R
C30 C -0.3883(4) 0.0567(2) 0.0167(3) 0.0320(7) Uani 1 1 d .
H21 H -0.3728 0.1093 -0.0426 0.038 Uiso 1 1 calc R
O1 O 0.2331(2) -0.06642(14) 0.6592(2) 0.0290(5) Uani 1 1 d .
H22 H 0.186(4) -0.118(3) 0.674(4) 0.049(11) Uiso 1 1 d .
O2 O 0.0162(2) -0.01638(14) 0.5434(2) 0.0341(5) Uani 1 1 d .
O3 O -0.1582(2) 0.26498(12) 0.26415(18) 0.0254(4) Uani 1 1 d .
N1 N -0.0979(3) 0.11151(16) 0.3033(2) 0.0253(5) Uani 1 1 d .
H23 H -0.068(3) 0.068(2) 0.367(3) 0.019(7) Uiso 1 1 d .

loop_
_atom_site_aniso_label
_atom_site_aniso_U_11
_atom_site_aniso_U_22
_atom_site_aniso_U_33
_atom_site_aniso_U_23
_atom_site_aniso_U_13
_atom_site_aniso_U_12
C1 0.0183(14) 0.0227(13) 0.0158(12) -0.0010(9) 0.0014(10) -0.0012(10)
C2 0.0240(16) 0.0224(14) 0.0201(13) 0.0006(10) 0.0032(11) -0.0020(11)
C3 0.0284(17) 0.0238(14) 0.0270(14) 0.0001(11) 0.0044(12) 0.0045(12)
C4 0.0239(16) 0.0349(16) 0.0276(14) -0.0013(12) 0.0102(12) 0.0076(12)
C5 0.0219(16) 0.0296(14) 0.0177(13) -0.0005(11) 0.0017(11) -0.0042(12)
C6 0.0177(15) 0.0425(17) 0.0221(13) 0.0027(12) 0.0037(11) -0.0045(13)
C7 0.0296(18) 0.0344(17) 0.0285(15) 0.0070(12) 0.0045(13) -0.0131(13)
C8 0.0355(19) 0.0211(14) 0.0281(15) 0.0011(11) 0.0032(13) -0.0054(12)
C9 0.0247(16) 0.0239(14) 0.0202(13) -0.0032(10) 0.0041(11) -0.0032(11)
C10 0.0204(15) 0.0231(13) 0.0150(12) -0.0020(9) 0.0026(10) -0.0027(10)
C11 0.0207(15) 0.0160(12) 0.0212(12) 0.0007(10) 0.0061(11) -0.0015(10)
C12 0.0236(16) 0.0193(13) 0.0217(13) 0.0004(10) 0.0061(11) -0.0006(11)
C13 0.0225(16) 0.0312(15) 0.0259(14) 0.0000(12) 0.0046(12) 0.0036(12)
C14 0.0263(17) 0.0330(16) 0.0281(14) -0.0024(12) 0.0119(12) 0.0046(12)
C15 0.0315(17) 0.0196(13) 0.0209(13) 0.0020(11) 0.0085(11) -0.0003(11)
C16 0.0397(19) 0.0233(14) 0.0212(13) -0.0001(11) 0.0129(13) 0.0020(12)
C17 0.046(2) 0.0307(16) 0.0175(13) -0.0012(12) 0.0057(13) -0.0007(14)
C18 0.0300(19) 0.0399(18) 0.0236(15) 0.0019(12) -0.0024(12) 0.0009(13)
C19 0.0256(16) 0.0270(14) 0.0239(13) -0.0004(11) 0.0063(12) 0.0019(12)
C20 0.0242(16) 0.0163(13) 0.0227(13) 0.0018(10) 0.0072(11) -0.0035(10)
C21 0.0295(18) 0.0183(13) 0.0239(13) -0.0020(10) 0.0058(12) 0.0004(11)
C22 0.0181(15) 0.0212(13) 0.0227(13) -0.0006(11) 0.0050(11) -0.0010(11)
C23 0.0363(18) 0.0227(14) 0.0222(13) -0.0026(10) 0.0074(12) -0.0001(12)
C24 0.039(2) 0.0324(17) 0.0483(19) -0.0102(14) 0.0154(16) 0.0001(14)
C25 0.0345(17) 0.0179(13) 0.0207(13) -0.0064(10) 0.0058(12) 0.0025(11)
C26 0.038(2) 0.0284(16) 0.0283(16) 0.0005(11) 0.0031(14) 0.0033(13)
C27 0.042(2) 0.0301(17) 0.0470(19) 0.0019(14) 0.0134(16) -0.0016(14)
C28 0.033(2) 0.0349(17) 0.049(2) -0.0099(15) 0.0091(16) -0.0046(14)
C29 0.042(2) 0.0411(19) 0.0345(16) -0.0064(14) -0.0026(15) 0.0066(15)
C30 0.041(2) 0.0274(15) 0.0263(15) 0.0002(12) 0.0016(13) 0.0017(13)
O1 0.0335(13) 0.0182(10) 0.0347(12) 0.0066(8) 0.0024(9) -0.0005(9)
O2 0.0272(14) 0.0283(10) 0.0462(13) 0.0103(9) 0.0034(10) -0.0024(9)
O3 0.0322(12) 0.0221(10) 0.0219(9) -0.0021(8) 0.0037(8) 0.0038(8)
N1 0.0322(15) 0.0204(12) 0.0220(11) -0.0004(9) 0.0001(10) 0.0008(10)

loop_
_atom_type_symbol
_atom_type_description
_atom_type_scat_dispersion_real
_atom_type_scat_dispersion_imag
_atom_type_scat_source
C C 0.0033 0.0016 'International Tables Vol C Tables 4.2.6.8 and 6.1.1.4'
H H 0.0000 0.0000 'International Tables Vol C Tables 4.2.6.8 and 6.1.1.4'
N N 0.0061 0.0033 'International Tables Vol C Tables 4.2.6.8 and 6.1.1.4'
O O 0.0106 0.0060 'International Tables Vol C Tables 4.2.6.8 and 6.1.1.4'

loop_
_geom_angle_atom_site_label_1
_geom_angle_atom_site_label_2
_geom_angle_atom_site_label_3
_geom_angle
C2 C1 C10 119.3(2)
C2 C1 C11 122.9(2)
C10 C1 C11 117.6(2)
C1 C2 C3 120.9(2)
C1 C2 C21 121.4(2)
C3 C2 C21 117.6(2)
C4 C3 C2 120.3(2)
C3 C4 C5 120.9(3)
C4 C5 C6 122.3(3)
C4 C5 C10 119.4(2)
C6 C5 C10 118.3(2)
C7 C6 C5 121.5(3)
C6 C7 C8 120.0(3)
C9 C8 C7 120.4(3)
C8 C9 C10 120.9(3)
C9 C10 C5 118.9(2)
C9 C10 C1 121.9(2)
C5 C10 C1 119.2(2)
C12 C11 C20 119.1(2)
C12 C11 C1 122.6(2)
C20 C11 C1 118.1(2)
C11 C12 C13 121.2(2)
C11 C12 C22 122.2(2)
C13 C12 C22 116.5(2)
C14 C13 C12 120.2(3)
C13 C14 C15 121.0(3)
C14 C15 C16 121.9(3)
C14 C15 C20 119.6(2)
C16 C15 C20 118.4(3)
C17 C16 C15 121.1(3)
C16 C17 C18 120.6(3)
C19 C18 C17 120.2(3)
C18 C19 C20 121.0(3)
C19 C20 C15 118.7(2)
C19 C20 C11 122.4(2)
C15 C20 C11 118.8(2)
O2 C21 O1 124.5(3)
O2 C21 C2 122.6(2)
O1 C21 C2 112.8(3)
O3 C22 N1 123.8(2)
O3 C22 C12 121.0(2)
N1 C22 C12 115.1(2)
N1 C23 C25 110.8(2)
N1 C23 C24 108.6(2)
C25 C23 C24 113.3(2)
C30 C25 C26 118.0(3)
C30 C25 C23 121.0(3)
C26 C25 C23 121.0(3)
C27 C26 C25 120.8(3)
C28 C27 C26 120.6(3)
C27 C28 C29 119.7(3)
C28 C29 C30 120.0(3)
C25 C30 C29 121.0(3)
C22 N1 C23 124.3(2)

loop_
_geom_bond_atom_site_label_1
_geom_bond_atom_site_label_2
_geom_bond_distance
C1 C2 1.375(4)
C1 C10 1.438(3)
C1 C11 1.507(4)
C2 C3 1.427(4)
C2 C21 1.497(4)
C3 C4 1.363(4)
C4 C5 1.410(4)
C5 C6 1.421(4)
C5 C10 1.429(4)
C6 C7 1.354(4)
C7 C8 1.414(4)
C8 C9 1.369(4)
C9 C10 1.411(4)
C11 C12 1.377(4)
C11 C20 1.440(4)
C12 C13 1.417(4)
C12 C22 1.504(4)
C13 C14 1.366(4)
C14 C15 1.402(4)
C15 C16 1.421(4)
C15 C20 1.430(4)
C16 C17 1.361(4)
C17 C18 1.404(4)
C18 C19 1.372(4)
C19 C20 1.414(4)
C21 O2 1.214(4)
C21 O1 1.317(3)
C22 O3 1.242(3)
C22 N1 1.320(3)
C23 N1 1.477(3)
C23 C25 1.508(4)
C23 C24 1.533(4)
C25 C30 1.387(4)
C25 C26 1.399(4)
C26 C27 1.384(4)
C27 C28 1.378(5)
C28 C29 1.379(5)
C29 C30 1.399(5)
